data_7021678
loop_
_publ_author_name
'Zhou, Jian'
'Liu, Xing'
'Li, Rong'
'An, Litao'
'Hu, Feilong'
'Chen, Rong'
'Wei, Yuanchun'

_publ_section_title
;
 The syntheses, structures and properties of three new lanthanoid
 thioarsenates: the only example of thioarsenate acting as a ligand to a
 lanthanide complex.
;
_journal_issue 31
_journal_name_full 'Dalton transactions (Cambridge, England : 2003)'
_journal_page_first 11155
_journal_page_last 11162
_journal_paper_doi 10.1039/c3dt50858g
_journal_volume 42
_journal_year 2013
_chemical_formula_moiety 'C8 H26 As Er N6 S4 '
_chemical_formula_sum 'C8 H26 As Er N6 S4'
_chemical_formula_weight 576.81
_chemical_name_systematic
;
?
;
_space_group_IT_number 14
_symmetry_cell_setting monoclinic
_symmetry_space_group_name_Hall '-P 2ybc'
_symmetry_space_group_name_H-M 'P 1 21/c 1'
_atom_sites_solution_hydrogens geom
_atom_sites_solution_primary direct
_atom_sites_solution_secondary difmap
_audit_creation_method SHELXL-97
_cell_angle_alpha 90.00
_cell_angle_beta 97.53(3)
_cell_angle_gamma 90.00
_cell_formula_units_Z 4
_cell_length_a 9.6537(19)
_cell_length_b 13.118(3)
_cell_length_c 14.603(3)
_cell_measurement_temperature 293(2)
_cell_volume 1833.3(7)
_computing_structure_refinement 'SHELXL-97 (Sheldrick, 1997)'
_computing_structure_solution 'SHELXS-97 (Sheldrick, 1990)'
_diffrn_ambient_temperature 293(2)
_diffrn_detector_area_resol_mean 7.31
_diffrn_measured_fraction_theta_full 0.995
_diffrn_measured_fraction_theta_max 0.995
_diffrn_measurement_device_type 'Rigaku Mercury'
_diffrn_measurement_method \w
_diffrn_radiation_monochromator graphite
_diffrn_radiation_source 'fine-focus sealed tube'
_diffrn_radiation_type MoK\a
_diffrn_radiation_wavelength 0.71073
_diffrn_reflns_av_R_equivalents 0.0426
_diffrn_reflns_av_sigmaI/netI 0.0408
_diffrn_reflns_limit_h_max 11
_diffrn_reflns_limit_h_min -11
_diffrn_reflns_limit_k_max 12
_diffrn_reflns_limit_k_min -15
_diffrn_reflns_limit_l_max 17
_diffrn_reflns_limit_l_min -17
_diffrn_reflns_number 9642
_diffrn_reflns_theta_full 25.10
_diffrn_reflns_theta_max 25.10
_diffrn_reflns_theta_min 2.10
_exptl_absorpt_coefficient_mu 6.824
_exptl_absorpt_correction_T_max 0.3319
_exptl_absorpt_correction_T_min 0.2253
_exptl_absorpt_correction_type multi-scan
_exptl_absorpt_process_details 'Jacobson, R. (1998) Private communication'
_exptl_crystal_colour yellow
_exptl_crystal_density_diffrn 2.090
_exptl_crystal_density_method 'not measured'
_exptl_crystal_description block
_exptl_crystal_F_000 1124
_exptl_crystal_size_max 0.12
_exptl_crystal_size_mid 0.11
_exptl_crystal_size_min 0.08
_refine_diff_density_max 1.920
_refine_diff_density_min -1.052
_refine_diff_density_rms 0.158
_refine_ls_extinction_coef 0.00043(7)
_refine_ls_extinction_expression Fc^*^=kFc[1+0.001xFc^2^\l^3^/sin(2\q)]^-1/4^
_refine_ls_extinction_method SHELXL
_refine_ls_goodness_of_fit_ref 1.013
_refine_ls_hydrogen_treatment constr
_refine_ls_matrix_type full
_refine_ls_number_parameters 182
_refine_ls_number_reflns 3253
_refine_ls_number_restraints 0
_refine_ls_restrained_S_all 1.013
_refine_ls_R_factor_all 0.0370
_refine_ls_R_factor_gt 0.0249
_refine_ls_shift/su_max 0.001
_refine_ls_shift/su_mean 0.000
_refine_ls_structure_factor_coef Fsqd
_refine_ls_weighting_details 'calc w=1/[\s^2^(Fo^2^)+(0.0254P)^2^+0.0000P] where P=(Fo^2^+2Fc^2^)/3'
_refine_ls_weighting_scheme calc
_refine_ls_wR_factor_gt 0.0518
_refine_ls_wR_factor_ref 0.0544
_reflns_number_gt 2735
_reflns_number_total 3253
_reflns_threshold_expression >2sigma(I)
_cod_data_source_file c3dt50858g.txt
_cod_data_source_block 2
_cod_original_cell_volume 1833.3(6)
_cod_original_sg_symbol_Hall '-P 2ybc '
_cod_original_sg_symbol_H-M 'P 21/c'
_cod_original_formula_sum 'C8 H26 As Er N6 S4 '
_cod_database_code 7021678

loop_
_symmetry_equiv_pos_as_xyz
'x, y, z'
'-x, y+1/2, -z+1/2'
'-x, -y, -z'
'x, -y-1/2, z-1/2'

loop_
_atom_site_label
_atom_site_type_symbol
_atom_site_fract_x
_atom_site_fract_y
_atom_site_fract_z
_atom_site_U_iso_or_equiv
_atom_site_adp_type
_atom_site_occupancy
_atom_site_symmetry_multiplicity
_atom_site_calc_flag
_atom_site_refinement_flags
As1 As 0.71260(4) 0.51716(3) 0.24027(3) 0.02032(12) Uani 1 1 d .
Er1 Er 0.337199(16) 0.483467(14) 0.215834(14) 0.01662(8) Uani 1 1 d .
S1 S 0.55563(10) 0.60258(9) 0.30418(9) 0.0292(3) Uani 1 1 d .
S2 S 0.59045(10) 0.38602(8) 0.18541(9) 0.0271(3) Uani 1 1 d .
S3 S 0.77457(12) 0.60464(9) 0.12685(9) 0.0335(3) Uani 1 1 d .
S4 S 0.88201(11) 0.47482(10) 0.34153(9) 0.0343(3) Uani 1 1 d .
N1 N 0.3661(4) 0.3525(3) 0.3404(3) 0.0364(10) Uani 1 1 d .
H1A H 0.3310 0.2933 0.3164 0.044 Uiso 1 1 calc R
H1B H 0.4582 0.3430 0.3576 0.044 Uiso 1 1 calc R
N2 N 0.2253(3) 0.5351(3) 0.3535(3) 0.0241(9) Uani 1 1 d .
H2C H 0.1378 0.5081 0.3442 0.029 Uiso 1 1 calc R
N3 N 0.2499(3) 0.6628(3) 0.2042(3) 0.0238(9) Uani 1 1 d .
H3C H 0.3264 0.7013 0.2240 0.029 Uiso 1 1 calc R
N4 N 0.3650(4) 0.5609(3) 0.0644(3) 0.0317(10) Uani 1 1 d .
H4A H 0.4547 0.5538 0.0548 0.038 Uiso 1 1 calc R
H4B H 0.3123 0.5253 0.0199 0.038 Uiso 1 1 calc R
N5 N 0.0817(3) 0.4569(3) 0.1675(3) 0.0281(9) Uani 1 1 d .
H5A H 0.0428 0.4367 0.2172 0.034 Uiso 1 1 calc R
H5B H 0.0433 0.5173 0.1492 0.034 Uiso 1 1 calc R
N6 N 0.2855(3) 0.3277(3) 0.1174(3) 0.0256(9) Uani 1 1 d .
H6A H 0.3060 0.3413 0.0603 0.031 Uiso 1 1 calc R
H6B H 0.3422 0.2771 0.1409 0.031 Uiso 1 1 calc R
C1 C 0.3004(6) 0.3746(4) 0.4243(4) 0.0442(14) Uani 1 1 d .
H1C H 0.3542 0.3427 0.4774 0.053 Uiso 1 1 calc R
H1D H 0.2068 0.3463 0.4175 0.053 Uiso 1 1 calc R
C2 C 0.2936(5) 0.4876(4) 0.4399(4) 0.0372(12) Uani 1 1 d .
H2A H 0.2402 0.5018 0.4903 0.045 Uiso 1 1 calc R
H2B H 0.3870 0.5149 0.4558 0.045 Uiso 1 1 calc R
C3 C 0.2051(4) 0.6446(3) 0.3616(4) 0.0334(12) Uani 1 1 d .
H3A H 0.2935 0.6769 0.3840 0.040 Uiso 1 1 calc R
H3B H 0.1405 0.6579 0.4057 0.040 Uiso 1 1 calc R
C4 C 0.1481(4) 0.6887(4) 0.2687(3) 0.0303(12) Uani 1 1 d .
H4C H 0.0574 0.6595 0.2471 0.036 Uiso 1 1 calc R
H4D H 0.1381 0.7620 0.2731 0.036 Uiso 1 1 calc R
C5 C 0.2083(5) 0.6957(4) 0.1085(4) 0.0372(13) Uani 1 1 d .
H5C H 0.1906 0.7685 0.1064 0.045 Uiso 1 1 calc R
H5D H 0.1235 0.6608 0.0826 0.045 Uiso 1 1 calc R
C6 C 0.3268(5) 0.6700(3) 0.0536(4) 0.0357(12) Uani 1 1 d .
H6C H 0.2984 0.6850 -0.0112 0.043 Uiso 1 1 calc R
H6D H 0.4075 0.7118 0.0749 0.043 Uiso 1 1 calc R
C7 C 0.0446(4) 0.3821(3) 0.0927(4) 0.0311(12) Uani 1 1 d .
H7A H 0.0552 0.4126 0.0335 0.037 Uiso 1 1 calc R
H7B H -0.0520 0.3612 0.0915 0.037 Uiso 1 1 calc R
C8 C 0.1393(4) 0.2914(3) 0.1098(4) 0.0359(13) Uani 1 1 d .
H8A H 0.1230 0.2573 0.1663 0.043 Uiso 1 1 calc R
H8B H 0.1211 0.2433 0.0592 0.043 Uiso 1 1 calc R

loop_
_atom_site_aniso_label
_atom_site_aniso_U_11
_atom_site_aniso_U_22
_atom_site_aniso_U_33
_atom_site_aniso_U_23
_atom_site_aniso_U_13
_atom_site_aniso_U_12
As1 0.01895(19) 0.0207(2) 0.0218(3) -0.0004(2) 0.00451(18) 0.00009(15)
Er1 0.01851(10) 0.01593(12) 0.01562(13) -0.00140(9) 0.00302(7) 0.00018(7)
S1 0.0204(5) 0.0306(7) 0.0369(9) -0.0166(6) 0.0048(5) -0.0020(4)
S2 0.0226(5) 0.0224(6) 0.0363(8) -0.0082(5) 0.0043(5) 0.0005(4)
S3 0.0392(6) 0.0336(7) 0.0288(9) 0.0094(6) 0.0084(6) -0.0001(5)
S4 0.0247(5) 0.0472(8) 0.0306(8) 0.0080(6) 0.0017(5) 0.0007(5)
N1 0.052(2) 0.026(2) 0.033(3) 0.005(2) 0.012(2) 0.0073(18)
N2 0.0250(17) 0.023(2) 0.025(3) -0.0058(17) 0.0065(16) -0.0032(14)
N3 0.0268(18) 0.021(2) 0.023(3) -0.0032(17) 0.0024(16) 0.0012(14)
N4 0.044(2) 0.026(2) 0.027(3) 0.0019(19) 0.0099(18) 0.0050(17)
N5 0.0261(17) 0.028(2) 0.030(3) -0.0074(19) 0.0017(17) 0.0003(15)
N6 0.0271(18) 0.018(2) 0.032(3) -0.0022(18) 0.0069(17) 0.0016(14)
C1 0.068(3) 0.042(3) 0.024(4) 0.008(3) 0.012(3) 0.001(3)
C2 0.051(3) 0.044(3) 0.019(3) -0.004(2) 0.009(2) 0.000(2)
C3 0.033(2) 0.034(3) 0.034(4) -0.013(2) 0.010(2) -0.0039(19)
C4 0.032(2) 0.025(3) 0.034(4) -0.009(2) 0.004(2) 0.0050(18)
C5 0.051(3) 0.023(3) 0.036(4) 0.001(2) 0.000(3) 0.011(2)
C6 0.059(3) 0.022(3) 0.026(3) 0.004(2) 0.005(2) 0.002(2)
C7 0.027(2) 0.039(3) 0.028(3) -0.007(2) 0.004(2) -0.0045(19)
C8 0.035(2) 0.025(3) 0.048(4) -0.014(2) 0.006(2) -0.0073(19)

loop_
_atom_type_symbol
_atom_type_description
_atom_type_scat_dispersion_real
_atom_type_scat_dispersion_imag
_atom_type_scat_source
C C 0.0033 0.0016 'International Tables Vol C Tables 4.2.6.8 and 6.1.1.4'
H H 0.0000 0.0000 'International Tables Vol C Tables 4.2.6.8 and 6.1.1.4'
N N 0.0061 0.0033 'International Tables Vol C Tables 4.2.6.8 and 6.1.1.4'
S S 0.1246 0.1234 'International Tables Vol C Tables 4.2.6.8 and 6.1.1.4'
As As 0.0499 2.0058 'International Tables Vol C Tables 4.2.6.8 and 6.1.1.4'
Er Er -0.2586 4.9576 'International Tables Vol C Tables 4.2.6.8 and 6.1.1.4'

loop_
_geom_angle_atom_site_label_1
_geom_angle_atom_site_label_2
_geom_angle_atom_site_label_3
_geom_angle
S4 As1 S3 113.94(5)
S4 As1 S2 112.26(5)
S3 As1 S2 109.15(5)
S4 As1 S1 110.42(5)
S3 As1 S1 109.35(5)
S2 As1 S1 100.92(4)
N4 Er1 N1 156.73(13)
N4 Er1 N3 68.21(12)
N1 Er1 N3 134.75(13)
N4 Er1 N2 135.70(12)
N1 Er1 N2 67.56(12)
N3 Er1 N2 67.75(12)
N4 Er1 N5 91.32(13)
N1 Er1 N5 97.03(13)
N3 Er1 N5 78.48(11)
N2 Er1 N5 75.55(12)
N4 Er1 N6 81.90(13)
N1 Er1 N6 81.46(14)
N3 Er1 N6 133.46(12)
N2 Er1 N6 127.39(11)
N5 Er1 N6 67.05(11)
N4 Er1 S1 91.13(10)
N1 Er1 S1 92.45(10)
N3 Er1 S1 74.49(8)
N2 Er1 S1 81.75(8)
N5 Er1 S1 149.72(9)
N6 Er1 S1 143.07(8)
N4 Er1 S2 81.32(9)
N1 Er1 S2 77.73(10)
N3 Er1 S2 134.58(8)
N2 Er1 S2 135.95(9)
N5 Er1 S2 136.87(9)
N6 Er1 S2 69.85(8)
S1 Er1 S2 73.26(3)
As1 S1 Er1 92.26(4)
As1 S2 Er1 91.29(4)
C1 N1 Er1 116.7(3)
C1 N1 H1A 108.1
Er1 N1 H1A 108.1
C1 N1 H1B 108.1
Er1 N1 H1B 108.1
H1A N1 H1B 107.3
C3 N2 C2 113.3(4)
C3 N2 Er1 114.2(3)
C2 N2 Er1 112.3(3)
C3 N2 H2C 105.3
C2 N2 H2C 105.3
Er1 N2 H2C 105.3
C5 N3 C4 114.5(3)
C5 N3 Er1 112.9(3)
C4 N3 Er1 114.7(3)
C5 N3 H3C 104.4
C4 N3 H3C 104.4
Er1 N3 H3C 104.4
C6 N4 Er1 115.8(3)
C6 N4 H4A 108.3
Er1 N4 H4A 108.3
C6 N4 H4B 108.3
Er1 N4 H4B 108.3
H4A N4 H4B 107.4
C7 N5 Er1 115.9(2)
C7 N5 H5A 108.3
Er1 N5 H5A 108.3
C7 N5 H5B 108.3
Er1 N5 H5B 108.3
H5A N5 H5B 107.4
C8 N6 Er1 115.0(3)
C8 N6 H6A 108.5
Er1 N6 H6A 108.5
C8 N6 H6B 108.5
Er1 N6 H6B 108.5
H6A N6 H6B 107.5
N1 C1 C2 110.6(4)
N1 C1 H1C 109.5
C2 C1 H1C 109.5
N1 C1 H1D 109.5
C2 C1 H1D 109.5
H1C C1 H1D 108.1
N2 C2 C1 108.1(4)
N2 C2 H2A 110.1
C1 C2 H2A 110.1
N2 C2 H2B 110.1
C1 C2 H2B 110.1
H2A C2 H2B 108.4
N2 C3 C4 110.0(4)
N2 C3 H3A 109.7
C4 C3 H3A 109.7
N2 C3 H3B 109.7
C4 C3 H3B 109.7
H3A C3 H3B 108.2
N3 C4 C3 106.7(3)
N3 C4 H4C 110.4
C3 C4 H4C 110.4
N3 C4 H4D 110.4
C3 C4 H4D 110.4
H4C C4 H4D 108.6
N3 C5 C6 107.8(4)
N3 C5 H5C 110.1
C6 C5 H5C 110.1
N3 C5 H5D 110.1
C6 C5 H5D 110.1
H5C C5 H5D 108.5
N4 C6 C5 110.7(4)
N4 C6 H6C 109.5
C5 C6 H6C 109.5
N4 C6 H6D 109.5
C5 C6 H6D 109.5
H6C C6 H6D 108.1
N5 C7 C8 108.7(4)
N5 C7 H7A 110.0
C8 C7 H7A 110.0
N5 C7 H7B 110.0
C8 C7 H7B 110.0
H7A C7 H7B 108.3
N6 C8 C7 108.1(4)
N6 C8 H8A 110.1
C7 C8 H8A 110.1
N6 C8 H8B 110.1
C7 C8 H8B 110.1
H8A C8 H8B 108.4

loop_
_geom_bond_atom_site_label_1
_geom_bond_atom_site_label_2
_geom_bond_distance
As1 S4 2.1298(14)
As1 S3 2.1628(14)
As1 S2 2.1781(12)
As1 S1 2.1893(12)
Er1 N4 2.480(4)
Er1 N1 2.491(4)
Er1 N3 2.497(3)
Er1 N2 2.498(4)
Er1 N5 2.499(3)
Er1 N6 2.510(3)
Er1 S1 2.7999(12)
Er1 S2 2.8448(11)
N1 C1 1.481(6)
N1 H1A 0.9000
N1 H1B 0.9000
N2 C3 1.456(5)
N2 C2 1.482(6)
N2 H2C 0.9100
N3 C5 1.469(6)
N3 C4 1.487(6)
N3 H3C 0.9100
N4 C6 1.482(5)
N4 H4A 0.9000
N4 H4B 0.9000
N5 C7 1.478(6)
N5 H5A 0.9000
N5 H5B 0.9000
N6 C8 1.480(5)
N6 H6A 0.9000
N6 H6B 0.9000
C1 C2 1.501(6)
C1 H1C 0.9700
C1 H1D 0.9700
C2 H2A 0.9700
C2 H2B 0.9700
C3 C4 1.511(7)
C3 H3A 0.9700
C3 H3B 0.9700
C4 H4C 0.9700
C4 H4D 0.9700
C5 C6 1.518(7)
C5 H5C 0.9700
C5 H5D 0.9700
C6 H6C 0.9700
C6 H6D 0.9700
C7 C8 1.502(6)
C7 H7A 0.9700
C7 H7B 0.9700
C8 H8A 0.9700
C8 H8B 0.9700
